data_1535133
loop_
_publ_author_name
'Hatscher, S.T.'
'Urland, W.'

_publ_section_title
;
 Synthese und Kristallstrukturen von Bromid-Thiosilicaten Ln3 Br (Si S4)2
 der Lanthanide (Ln = La, Ce, Pr, Nd, Sm, Gd)
;
_journal_name_full 'Zeitschrift fuer Anorganische und Allgemeine Chemie'
_journal_page_first 608
_journal_page_last 611
_journal_volume 628
_journal_year 2002
_chemical_formula_sum 'Br Nd3 S8 Si2'
_chemical_name_systematic 'Nd3 Br (Si S4)2'
_space_group_IT_number 15
_symmetry_space_group_name_Hall '-C 2yc'
_symmetry_space_group_name_H-M 'C 1 2/c 1'
_cell_angle_alpha 90
_cell_angle_beta 97.66
_cell_angle_gamma 90
_cell_formula_units_Z 4
_cell_length_a 15.614
_cell_length_b 7.6598
_cell_length_c 10.853
_cell_volume 1286.437
_citation_journal_id_ASTM ZAACAB
_cod_data_source_file Hatscher_ZAACAB_2002_311.cif
_cod_data_source_block Br1Nd3S8Si2
_cod_original_formula_sum 'Br1 Nd3 S8 Si2'
_cod_database_code 1535133

loop_
_symmetry_equiv_pos_as_xyz
x,y,z
-x,y,-z+1/2
-x,-y,-z
x,-y,z-1/2
x+1/2,y+1/2,z
-x+1/2,y+1/2,-z+1/2
-x+1/2,-y+1/2,-z
x+1/2,-y+1/2,z-1/2

loop_
_atom_site_label
_atom_site_type_symbol
_atom_site_fract_x
_atom_site_fract_y
_atom_site_fract_z
_atom_site_occupancy
_atom_site_U_iso_or_equiv
S3 S-2 0.06576 0.65903 0.04502 1 0.0
S4 S-2 0.14798 0.40464 -0.16235 1 0.0
Br1 Br-1 0 0.99052 0.25 1 0.0
Nd1 Nd+3 0.19486 0.12038 0.68261 1 0.0
S2 S-2 0.28377 0.57067 0.08541 1 0.0
Si1 Si+4 0.15919 0.46523 0.0284 1 0.0
Nd2 Nd+3 0.5 0.11281 0.75 1 0.0
S1 S-2 0.14438 0.24985 0.14313 1 0.0
